data_7025992
loop_
_publ_author_name
'You, Wei'
'Zhu, Hao-Yu'
'Huang, Wei'
'Hu, Bin'
'Fan, Ying'
'You, Xiao-Zeng'

_publ_section_title
;
 The first observation of azo-hydrazone and cis-trans tautomerisms for
 disperse yellow dyes and their nickel(II) and copper(II) complexes.
;
_journal_issue 34
_journal_name_full 'Dalton transactions (Cambridge, England : 2003)'
_journal_page_first 7876
_journal_page_last 7880
_journal_paper_doi 10.1039/c0dt00101e
_journal_volume 39
_journal_year 2010
_chemical_formula_moiety 'C15 H12 Cl2 Cu N4 O4'
_chemical_formula_sum 'C15 H12 Cl2 Cu N4 O4'
_chemical_formula_weight 446.73
_chemical_name_systematic
;
?
;
_space_group_IT_number 14
_symmetry_cell_setting monoclinic
_symmetry_space_group_name_Hall '-P 2yn'
_symmetry_space_group_name_H-M 'P 1 21/n 1'
_atom_sites_solution_hydrogens geom
_atom_sites_solution_primary direct
_atom_sites_solution_secondary difmap
_audit_creation_method SHELXL-97
_cell_angle_alpha 90.00
_cell_angle_beta 102.162(4)
_cell_angle_gamma 90.00
_cell_formula_units_Z 4
_cell_length_a 10.500(2)
_cell_length_b 14.588(3)
_cell_length_c 11.537(2)
_cell_measurement_reflns_used 415
_cell_measurement_temperature 291(2)
_cell_measurement_theta_max 17.995
_cell_measurement_theta_min 2.783
_cell_volume 1727.5(6)
_computing_cell_refinement SMART
_computing_data_collection 'SMART (BRUKER 2000)'
_computing_data_reduction 'SAINT (BRUKER 2000)'
_computing_molecular_graphics SHELXTL
_computing_publication_material SHELXTL
_computing_structure_refinement 'SHELXL-97 (Sheldrick, 1997)'
_computing_structure_solution 'SHELXS-97 (Sheldrick, 1990)'
_diffrn_ambient_temperature 291(2)
_diffrn_measured_fraction_theta_full 0.996
_diffrn_measured_fraction_theta_max 0.996
_diffrn_measurement_device_type 'Bruker CCD area detector'
_diffrn_measurement_method '\f and \w scans'
_diffrn_radiation_monochromator graphite
_diffrn_radiation_source 'fine-focus sealed tube'
_diffrn_radiation_type MoK\a
_diffrn_radiation_wavelength 0.71073
_diffrn_reflns_av_R_equivalents 0.1442
_diffrn_reflns_av_sigmaI/netI 0.2690
_diffrn_reflns_limit_h_max 8
_diffrn_reflns_limit_h_min -12
_diffrn_reflns_limit_k_max 15
_diffrn_reflns_limit_k_min -17
_diffrn_reflns_limit_l_max 13
_diffrn_reflns_limit_l_min -13
_diffrn_reflns_number 8669
_diffrn_reflns_theta_full 25.00
_diffrn_reflns_theta_max 25.00
_diffrn_reflns_theta_min 2.28
_diffrn_standards_decay_% 0
_diffrn_standards_interval_count 0
_diffrn_standards_interval_time 0
_diffrn_standards_number 0
_exptl_absorpt_coefficient_mu 1.603
_exptl_absorpt_correction_T_max 0.8561
_exptl_absorpt_correction_T_min 0.8067
_exptl_absorpt_correction_type multi-scan
_exptl_absorpt_process_details 'SADABS, Bruker(2000)'
_exptl_crystal_colour red
_exptl_crystal_density_diffrn 1.718
_exptl_crystal_density_method 'not measured'
_exptl_crystal_description block
_exptl_crystal_F_000 900
_exptl_crystal_size_max 0.14
_exptl_crystal_size_mid 0.10
_exptl_crystal_size_min 0.10
_refine_diff_density_max 0.392
_refine_diff_density_min -0.469
_refine_diff_density_rms 0.101
_refine_ls_extinction_method none
_refine_ls_goodness_of_fit_ref 0.767
_refine_ls_hydrogen_treatment constr
_refine_ls_matrix_type full
_refine_ls_number_parameters 252
_refine_ls_number_reflns 3039
_refine_ls_number_restraints 6
_refine_ls_restrained_S_all 0.771
_refine_ls_R_factor_all 0.1980
_refine_ls_R_factor_gt 0.0625
_refine_ls_shift/su_max 0.000
_refine_ls_shift/su_mean 0.000
_refine_ls_structure_factor_coef Fsqd
_refine_ls_weighting_details 'calc w=1/[\s^2^(Fo^2^)+(0.0124P)^2^+1.6600P] where P=(Fo^2^+2Fc^2^)/3'
_refine_ls_weighting_scheme calc
_refine_ls_wR_factor_gt 0.0979
_refine_ls_wR_factor_ref 0.1184
_reflns_number_gt 965
_reflns_number_total 3039
_reflns_threshold_expression >2sigma(I)
_cod_data_source_file c0dt00101e.txt
_cod_data_source_block 5
_cod_original_cell_volume 1727.6(6)
_cod_original_sg_symbol_H-M 'P 21/n'
_cod_database_code 7025992

loop_
_symmetry_equiv_pos_as_xyz
'x, y, z'
'-x+1/2, y+1/2, -z+1/2'
'-x, -y, -z'
'x-1/2, -y-1/2, z-1/2'

loop_
_atom_site_label
_atom_site_type_symbol
_atom_site_fract_x
_atom_site_fract_y
_atom_site_fract_z
_atom_site_U_iso_or_equiv
_atom_site_adp_type
_atom_site_occupancy
_atom_site_symmetry_multiplicity
_atom_site_calc_flag
_atom_site_refinement_flags
Cu1 Cu 0.20725(10) 0.92006(7) 1.01306(10) 0.0593(4) Uani 1 1 d .
C1 C 0.3943(7) 0.8304(6) 0.8527(7) 0.033(2) Uani 1 1 d .
C2 C 0.3254(7) 0.7695(5) 0.9180(7) 0.042(2) Uani 1 1 d .
C3 C 0.4104(8) 0.6356(6) 0.8285(8) 0.049(2) Uani 1 1 d .
C4 C 0.4757(7) 0.6978(6) 0.7686(7) 0.040(2) Uani 1 1 d .
C5 C 0.4686(7) 0.7911(6) 0.7789(7) 0.041(2) Uani 1 1 d .
C6 C 0.2620(15) 0.6137(7) 0.9663(12) 0.087(3) Uani 1 1 d U
H6A H 0.1803 0.6425 0.9680 0.104 Uiso 1 1 d R
H6B H 0.2429 0.5585 0.9206 0.104 Uiso 1 1 d R
C7 C 0.3176(13) 0.5916(9) 1.0679(13) 0.069(4) Uani 0.676(12) 1 d PU
H7A H 0.2630 0.5503 1.1005 0.103 Uiso 0.676(12) 1 calc PR
H7B H 0.3343 0.6454 1.1167 0.103 Uiso 0.676(12) 1 calc PR
H7C H 0.3985 0.5618 1.0654 0.103 Uiso 0.676(12) 1 calc PR
C8 C 0.5507(8) 0.6559(6) 0.6908(8) 0.051(3) Uani 1 1 d .
C9 C 0.5413(7) 0.8541(5) 0.7083(7) 0.061(3) Uani 1 1 d .
H9A H 0.6331 0.8422 0.7307 0.092 Uiso 1 1 calc R
H9B H 0.5246 0.9169 0.7249 0.092 Uiso 1 1 calc R
H9C H 0.5117 0.8425 0.6251 0.092 Uiso 1 1 calc R
C10 C 0.3341(7) 1.0615(6) 0.9246(7) 0.043(2) Uani 1 1 d .
C11 C 0.2599(7) 1.1019(6) 0.9950(8) 0.050(3) Uani 1 1 d .
C12 C 0.2565(8) 1.1962(6) 1.0015(8) 0.056(3) Uani 1 1 d .
H12A H 0.2067 1.2263 1.0513 0.067 Uiso 0.269(4) 1 d PR
C13 C 0.3247(9) 1.2478(6) 0.9353(9) 0.061(3) Uani 1 1 d .
C14 C 0.3995(8) 1.2066(7) 0.8652(9) 0.059(3) Uani 1 1 d .
H14A H 0.4484 1.2427 0.8202 0.071 Uiso 0.731(4) 1 d PR
C15 C 0.4056(7) 1.1135(6) 0.8617(7) 0.053(3) Uani 1 1 d .
H15 H 0.4581 1.0850 0.8169 0.063 Uiso 1 1 calc R
C7' C 0.161(2) 0.586(2) 0.943(3) 0.069(4) Uani 0.324(12) 1 d P
H7'A H 0.1513 0.5393 0.9997 0.103 Uiso 0.324(12) 1 calc PR
H7'B H 0.1459 0.5598 0.8653 0.103 Uiso 0.324(12) 1 calc PR
H7'C H 0.1002 0.6343 0.9456 0.103 Uiso 0.324(12) 1 calc PR
Cl1 Cl 0.1624(3) 1.2497(2) 1.0870(3) 0.0710(13) Uani 0.731(4) 1 d P
Cl2 Cl 0.3194(2) 1.36571(15) 0.9425(2) 0.0875(9) Uani 1 1 d .
Cl1' Cl 0.4614(9) 1.2712(6) 0.7883(9) 0.091(4) Uani 0.269(4) 1 d P
N1 N 0.3387(6) 0.6767(5) 0.9047(6) 0.049(2) Uani 1 1 d .
N2 N 0.6126(7) 0.6228(5) 0.6323(7) 0.065(3) Uani 1 1 d .
N3 N 0.3934(6) 0.9235(5) 0.8563(5) 0.0386(17) Uani 1 1 d .
N4 N 0.3282(6) 0.9636(4) 0.9221(5) 0.0392(18) Uani 1 1 d .
O1 O 0.2560(5) 0.7951(3) 0.9868(5) 0.0506(17) Uani 1 1 d .
O2 O 0.4130(5) 0.5521(4) 0.8200(5) 0.0521(16) Uani 1 1 d .
O3 O 0.1955(5) 1.0490(4) 1.0568(5) 0.0643(18) Uani 1 1 d .
O4 O 0.0355(4) 0.9223(4) 0.8558(5) 0.0697(17) Uani 1 1 d .
H4A H -0.0233 0.9571 0.8720 0.105 Uiso 1 1 d R
H4B H 0.0044 0.8686 0.8440 0.105 Uiso 1 1 d R

loop_
_atom_site_aniso_label
_atom_site_aniso_U_11
_atom_site_aniso_U_22
_atom_site_aniso_U_33
_atom_site_aniso_U_23
_atom_site_aniso_U_13
_atom_site_aniso_U_12
Cu1 0.0656(8) 0.0436(7) 0.0758(9) 0.0029(7) 0.0309(6) 0.0013(6)
C1 0.037(5) 0.032(5) 0.035(5) -0.001(4) 0.017(4) 0.003(4)
C2 0.033(5) 0.032(6) 0.055(7) -0.004(5) 0.001(5) 0.006(4)
C3 0.055(6) 0.031(6) 0.056(7) 0.007(6) 0.001(5) 0.003(5)
C4 0.037(5) 0.033(6) 0.054(6) -0.008(5) 0.021(5) 0.004(4)
C5 0.045(6) 0.034(6) 0.040(6) 0.007(5) -0.003(4) -0.016(4)
C6 0.114(11) 0.061(7) 0.097(9) -0.021(7) 0.047(10) 0.015(6)
C7 0.065(9) 0.059(7) 0.081(9) -0.019(8) 0.012(9) 0.004(6)
C8 0.045(7) 0.029(6) 0.069(8) 0.013(5) -0.007(5) -0.010(5)
C9 0.072(7) 0.046(6) 0.072(7) -0.010(5) 0.031(6) 0.000(5)
C10 0.035(6) 0.036(6) 0.053(6) -0.001(5) -0.001(5) -0.002(4)
C11 0.033(6) 0.051(7) 0.067(7) 0.013(6) 0.012(5) -0.014(5)
C12 0.047(7) 0.038(6) 0.072(7) -0.019(6) -0.009(5) 0.005(5)
C13 0.062(7) 0.033(6) 0.077(8) 0.000(6) -0.011(6) -0.008(5)
C14 0.050(7) 0.050(7) 0.069(8) -0.005(6) -0.007(5) -0.011(5)
C15 0.049(6) 0.046(7) 0.058(7) -0.003(5) 0.000(5) -0.011(5)
C7' 0.065(9) 0.059(7) 0.081(9) -0.019(8) 0.012(9) 0.004(6)
Cl1 0.068(2) 0.045(2) 0.107(3) -0.012(2) 0.033(2) 0.0045(17)
Cl2 0.090(2) 0.0299(15) 0.128(3) 0.0005(15) -0.0100(17) -0.0027(13)
Cl1' 0.110(9) 0.062(8) 0.097(9) 0.026(6) 0.017(7) -0.037(6)
N1 0.059(5) 0.034(5) 0.068(5) -0.001(4) 0.045(4) -0.005(4)
N2 0.070(6) 0.048(5) 0.093(7) -0.010(5) 0.050(5) -0.010(4)
N3 0.039(4) 0.038(5) 0.039(4) 0.007(4) 0.009(3) 0.005(4)
N4 0.039(4) 0.037(5) 0.042(5) 0.005(4) 0.010(4) -0.011(3)
O1 0.069(4) 0.023(3) 0.072(4) 0.007(3) 0.043(4) 0.012(3)
O2 0.060(4) 0.037(4) 0.065(4) 0.001(3) 0.026(3) 0.005(3)
O3 0.062(4) 0.041(4) 0.098(5) -0.017(4) 0.035(4) 0.010(3)
O4 0.057(4) 0.050(4) 0.101(5) 0.004(4) 0.014(3) 0.001(3)

loop_
_atom_type_symbol
_atom_type_description
_atom_type_scat_dispersion_real
_atom_type_scat_dispersion_imag
_atom_type_scat_source
C C 0.0033 0.0016 'International Tables Vol C Tables 4.2.6.8 and 6.1.1.4'
H H 0.0000 0.0000 'International Tables Vol C Tables 4.2.6.8 and 6.1.1.4'
N N 0.0061 0.0033 'International Tables Vol C Tables 4.2.6.8 and 6.1.1.4'
O O 0.0106 0.0060 'International Tables Vol C Tables 4.2.6.8 and 6.1.1.4'
Cl Cl 0.1484 0.1585 'International Tables Vol C Tables 4.2.6.8 and 6.1.1.4'
Cu Cu 0.3201 1.2651 'International Tables Vol C Tables 4.2.6.8 and 6.1.1.4'

loop_
_geom_angle_atom_site_label_1
_geom_angle_atom_site_label_2
_geom_angle_atom_site_label_3
_geom_angle
_geom_angle_site_symmetry_1
_geom_angle_site_symmetry_3
N4 Cu1 O1 89.9(2) . .
N4 Cu1 O3 84.7(3) . .
O1 Cu1 O3 168.2(2) . .
N4 Cu1 N2 168.8(3) . 4_576
O1 Cu1 N2 89.9(3) . 4_576
O3 Cu1 N2 93.3(3) . 4_576
N4 Cu1 O4 93.7(2) . .
O1 Cu1 O4 94.6(2) . .
O3 Cu1 O4 96.3(2) . .
N2 Cu1 O4 97.5(3) 4_576 .
N3 C1 C5 116.0(7) . .
N3 C1 C2 126.1(7) . .
C5 C1 C2 118.0(8) . .
O1 C2 N1 117.1(7) . .
O1 C2 C1 124.7(8) . .
N1 C2 C1 118.2(7) . .
O2 C3 C4 125.6(9) . .
O2 C3 N1 119.9(8) . .
C4 C3 N1 114.5(8) . .
C5 C4 C3 123.9(7) . .
C5 C4 C8 121.3(7) . .
C3 C4 C8 114.7(8) . .
C4 C5 C1 120.6(7) . .
C4 C5 C9 120.5(7) . .
C1 C5 C9 118.9(8) . .
C7' C6 C7 111(2) . .
C7' C6 N1 134(2) . .
C7 C6 N1 114.6(15) . .
C7' C6 H6A 49.8 . .
C7 C6 H6A 109.9 . .
N1 C6 H6A 108.3 . .
C7' C6 H6B 58.9 . .
C7 C6 H6B 107.7 . .
N1 C6 H6B 109.0 . .
H6A C6 H6B 107.0 . .
C6 C7 H7A 109.5 . .
C6 C7 H7B 109.5 . .
H7A C7 H7B 109.5 . .
C6 C7 H7C 109.5 . .
H7A C7 H7C 109.5 . .
H7B C7 H7C 109.5 . .
N2 C8 C4 178.1(10) . .
C5 C9 H9A 109.5 . .
C5 C9 H9B 109.5 . .
H9A C9 H9B 109.5 . .
C5 C9 H9C 109.5 . .
H9A C9 H9C 109.5 . .
H9B C9 H9C 109.5 . .
C11 C10 C15 121.1(8) . .
C11 C10 N4 114.5(8) . .
C15 C10 N4 124.5(8) . .
O3 C11 C10 119.0(9) . .
O3 C11 C12 121.9(9) . .
C10 C11 C12 119.1(8) . .
C13 C12 C11 119.5(8) . .
C13 C12 Cl1 119.9(8) . .
C11 C12 Cl1 120.6(8) . .
C13 C12 H12A 119.7 . .
C11 C12 H12A 120.9 . .
C12 C13 C14 121.0(10) . .
C12 C13 Cl2 119.5(9) . .
C14 C13 Cl2 119.5(8) . .
C15 C14 C13 119.3(10) . .
C15 C14 Cl1' 124.7(10) . .
C13 C14 Cl1' 115.8(10) . .
C15 C14 H14A 119.8 . .
C13 C14 H14A 120.9 . .
C14 C15 C10 120.0(9) . .
C14 C15 H15 120.0 . .
C10 C15 H15 120.0 . .
C6 C7' H6A 56.2 . .
C6 C7' H6B 53.2 . .
H6A C7' H6B 107.7 . .
C6 C7' H7'A 109.5 . .
H6A C7' H7'A 119.6 . .
H6B C7' H7'A 96.7 . .
C6 C7' H7'B 109.5 . .
H6A C7' H7'B 130.9 . .
H6B C7' H7'B 65.9 . .
H7'A C7' H7'B 109.5 . .
C6 C7' H7'C 109.5 . .
H6A C7' H7'C 53.6 . .
H6B C7' H7'C 153.1 . .
H7'A C7' H7'C 109.5 . .
H7'B C7' H7'C 109.5 . .
C2 N1 C3 124.8(7) . .
C2 N1 C6 118.4(7) . .
C3 N1 C6 116.6(7) . .
C8 N2 Cu1 171.2(8) . 4_675
N4 N3 C1 119.2(7) . .
N3 N4 C10 116.6(6) . .
N3 N4 Cu1 132.7(5) . .
C10 N4 Cu1 110.5(5) . .
C2 O1 Cu1 126.4(5) . .
C11 O3 Cu1 110.7(5) . .
Cu1 O4 H4A 108.9 . .
Cu1 O4 H4B 109.2 . .
H4A O4 H4B 108.2 . .

loop_
_geom_bond_atom_site_label_1
_geom_bond_atom_site_label_2
_geom_bond_distance
_geom_bond_site_symmetry_2
Cu1 N4 1.919(6) .
Cu1 O1 1.934(5) .
Cu1 O3 1.959(5) .
Cu1 N2 1.961(7) 4_576
Cu1 O4 2.273(5) .
C1 N3 1.358(9) .
C1 C5 1.394(9) .
C1 C2 1.452(9) .
C2 O1 1.243(8) .
C2 N1 1.373(9) .
C3 O2 1.223(8) .
C3 C4 1.404(10) .
C3 N1 1.406(9) .
C4 C5 1.370(9) .
C4 C8 1.448(11) .
C5 C9 1.533(9) .
C6 C7' 1.11(2) .
C6 C7 1.237(13) .
C6 N1 1.496(12) .
C6 H6A 0.9599 .
C6 H6B 0.9600 .
C7 H7A 0.9600 .
C7 H7B 0.9600 .
C7 H7C 0.9600 .
C8 N2 1.138(9) .
C9 H9A 0.9600 .
C9 H9B 0.9600 .
C9 H9C 0.9600 .
C10 C11 1.371(10) .
C10 C15 1.376(9) .
C10 N4 1.430(9) .
C11 O3 1.328(8) .
C11 C12 1.378(10) .
C12 C13 1.377(11) .
C12 Cl1 1.723(9) .
C12 H12A 0.9599 .
C13 C14 1.378(10) .
C13 Cl2 1.723(9) .
C14 C15 1.360(10) .
C14 Cl1' 1.530(12) .
C14 H14A 0.9601 .
C15 H15 0.9300 .
C7' H6A 0.8820 .
C7' H6B 1.0264 .
C7' H7'A 0.9600 .
C7' H7'B 0.9600 .
C7' H7'C 0.9600 .
Cl1 H12A 0.7641 .
Cl1' H14A 0.5908 .
N2 Cu1 1.961(7) 4_675
N3 N4 1.268(7) .
O4 H4A 0.8500 .
O4 H4B 0.8499 .
